data_4070071
loop_
_publ_author_name
'Chan, Ka-Wang'
'Huang, Enrique Kwan'
'Williams, Ian D.'
'Leung, Wa-Hung'

_publ_section_title
;
 Synthesis, Structures, and Reactivity of Ruthenium(II) Nitrosyl Tri- and
 Dialkyl Complexes
;
_journal_issue 19
_journal_name_full Organometallics
_journal_page_first 5794
_journal_paper_doi 10.1021/om900598j
_journal_volume 28
_journal_year 2009
_chemical_formula_sum 'C44 H61 N3 O2 Ru Si3'
_chemical_formula_weight 849.30
_chemical_name_systematic
; 
 ? 
;
_space_group_IT_number 14
_symmetry_cell_setting monoclinic
_symmetry_space_group_name_Hall '-P 2yn'
_symmetry_space_group_name_H-M 'P 1 21/n 1'
_atom_sites_solution_hydrogens geom
_atom_sites_solution_primary direct
_atom_sites_solution_secondary difmap
_audit_creation_method SHELXL-97
_cell_angle_alpha 90.00
_cell_angle_beta 91.4960(10)
_cell_angle_gamma 90.00
_cell_formula_units_Z 4
_cell_length_a 14.8662(9)
_cell_length_b 13.5505(9)
_cell_length_c 22.7430(14)
_cell_measurement_reflns_used 2574
_cell_measurement_temperature 173(2)
_cell_measurement_theta_max 22.62
_cell_measurement_theta_min 2.20
_cell_volume 4579.9(5)
_computing_structure_refinement 'SHELXL-97 (Sheldrick, 1997)'
_computing_structure_solution 'SHELXS-97 (Sheldrick, 1990)'
_diffrn_ambient_temperature 173(2)
_diffrn_measured_fraction_theta_full 0.986
_diffrn_measured_fraction_theta_max 0.985
_diffrn_radiation_monochromator graphite
_diffrn_radiation_source 'fine-focus sealed tube'
_diffrn_radiation_type MoK\a
_diffrn_radiation_wavelength 0.71073
_diffrn_reflns_av_R_equivalents 0.0690
_diffrn_reflns_av_sigmaI/netI 0.0889
_diffrn_reflns_limit_h_max 15
_diffrn_reflns_limit_h_min -18
_diffrn_reflns_limit_k_max 16
_diffrn_reflns_limit_k_min -13
_diffrn_reflns_limit_l_max 27
_diffrn_reflns_limit_l_min -28
_diffrn_reflns_number 24281
_diffrn_reflns_theta_full 25.00
_diffrn_reflns_theta_max 26.00
_diffrn_reflns_theta_min 1.75
_exptl_absorpt_coefficient_mu 0.457
_exptl_absorpt_correction_T_max 1.00
_exptl_absorpt_correction_T_min 0.85
_exptl_absorpt_correction_type multi-scan
_exptl_absorpt_process_details SADABS
_exptl_crystal_colour orange
_exptl_crystal_density_diffrn 1.232
_exptl_crystal_density_method 'not measured'
_exptl_crystal_description block
_exptl_crystal_F_000 1792
_exptl_crystal_size_max 0.20
_exptl_crystal_size_mid 0.18
_exptl_crystal_size_min 0.15
_refine_diff_density_max 0.804
_refine_diff_density_min -0.605
_refine_diff_density_rms 0.092
_refine_ls_extinction_method none
_refine_ls_goodness_of_fit_ref 0.959
_refine_ls_hydrogen_treatment constr
_refine_ls_matrix_type full
_refine_ls_number_parameters 476
_refine_ls_number_reflns 8879
_refine_ls_number_restraints 0
_refine_ls_restrained_S_all 0.959
_refine_ls_R_factor_all 0.0935
_refine_ls_R_factor_gt 0.0517
_refine_ls_shift/su_max 0.001
_refine_ls_shift/su_mean 0.000
_refine_ls_structure_factor_coef Fsqd
_refine_ls_weighting_details 'calc w=1/[\s^2^(Fo^2^)+(0.0553P)^2^+0.0000P] where P=(Fo^2^+2Fc^2^)/3'
_refine_ls_weighting_scheme calc
_refine_ls_wR_factor_gt 0.1070
_refine_ls_wR_factor_ref 0.1181
_reflns_number_gt 5859
_reflns_number_total 8879
_reflns_threshold_expression >2sigma(I)
_cod_data_source_file om900598j_si_001.cif
_cod_data_source_block ckw27
_cod_depositor_comments
;
The following automatic conversions were performed:

'_symmetry_cell_setting' value 'Monoclinic' changed to 'monoclinic'
according to /home/saulius/struct/CIF-dictionaries/cif_core.dic
dictionary named 'cif_core.dic' version 2.4.2 from 2011-04-26.

Automatic conversion script
Id: cif_fix_values 1715 2011-07-08 13:25:40Z adriana 
;
_cod_original_sg_symbol_H-M P2(1)/n
_cod_database_code 4070071

loop_
_symmetry_equiv_pos_as_xyz
'x, y, z'
'-x+1/2, y+1/2, -z+1/2'
'-x, -y, -z'
'x-1/2, -y-1/2, z-1/2'

loop_
_atom_site_label
_atom_site_type_symbol
_atom_site_fract_x
_atom_site_fract_y
_atom_site_fract_z
_atom_site_U_iso_or_equiv
_atom_site_adp_type
_atom_site_occupancy
_atom_site_symmetry_multiplicity
_atom_site_calc_flag
_atom_site_refinement_flags
_atom_site_disorder_assembly
_atom_site_disorder_group
Ru1 Ru 0.18383(2) 0.13036(2) 0.512421(13) 0.02196(10) Uani 1 1 d . . .
Si1 Si 0.31168(7) 0.33979(8) 0.48749(5) 0.0254(2) Uani 1 1 d . . .
Si2 Si 0.35854(8) -0.01289(9) 0.58346(5) 0.0351(3) Uani 1 1 d . . .
Si3 Si 0.05770(8) 0.16718(9) 0.63865(5) 0.0326(3) Uani 1 1 d . . .
O1 O 0.1145(2) -0.0569(2) 0.55261(13) 0.0442(8) Uani 1 1 d . . .
O2 O 0.23678(16) 0.25586(18) 0.48332(11) 0.0263(6) Uani 1 1 d . . .
N1 N 0.1410(2) 0.0200(2) 0.53582(13) 0.0296(8) Uani 1 1 d . . .
N30 N 0.07214(19) 0.1910(2) 0.45638(13) 0.0237(7) Uani 1 1 d . . .
N40 N 0.2076(2) 0.0773(2) 0.42273(13) 0.0242(7) Uani 1 1 d . . .
C1 C 0.2558(3) 0.4614(3) 0.47013(15) 0.0270(9) Uani 1 1 d . . .
C2 C 0.1663(3) 0.4652(3) 0.45126(18) 0.0387(11) Uani 1 1 d . . .
H2A H 0.1317 0.4063 0.4500 0.046 Uiso 1 1 calc R . .
C3 C 0.1264(3) 0.5542(4) 0.4342(2) 0.0492(13) Uani 1 1 d . . .
H3A H 0.0652 0.5554 0.4212 0.059 Uiso 1 1 calc R . .
C4 C 0.1752(4) 0.6396(4) 0.4361(2) 0.0514(13) Uani 1 1 d . . .
H4A H 0.1484 0.7000 0.4235 0.062 Uiso 1 1 calc R . .
C5 C 0.2619(4) 0.6378(4) 0.4560(2) 0.0528(13) Uani 1 1 d . . .
H5A H 0.2952 0.6976 0.4581 0.063 Uiso 1 1 calc R . .
C6 C 0.3025(3) 0.5506(3) 0.4732(2) 0.0432(11) Uani 1 1 d . . .
H6A H 0.3632 0.5513 0.4873 0.052 Uiso 1 1 calc R . .
C7 C 0.3995(3) 0.3209(3) 0.43073(17) 0.0292(9) Uani 1 1 d . . .
C8 C 0.3880(3) 0.2492(3) 0.38724(17) 0.0345(10) Uani 1 1 d . . .
H8A H 0.3364 0.2079 0.3878 0.041 Uiso 1 1 calc R . .
C9 C 0.4497(3) 0.2364(3) 0.34329(19) 0.0428(11) Uani 1 1 d . . .
H9A H 0.4395 0.1875 0.3139 0.051 Uiso 1 1 calc R . .
C10 C 0.5258(3) 0.2945(3) 0.34202(19) 0.0406(11) Uani 1 1 d . . .
H10A H 0.5689 0.2851 0.3124 0.049 Uiso 1 1 calc R . .
C11 C 0.5385(3) 0.3664(4) 0.3842(2) 0.0429(11) Uani 1 1 d . . .
H11A H 0.5902 0.4075 0.3833 0.051 Uiso 1 1 calc R . .
C12 C 0.4770(3) 0.3794(3) 0.42797(19) 0.0384(10) Uani 1 1 d . . .
H12A H 0.4874 0.4290 0.4568 0.046 Uiso 1 1 calc R . .
C13 C 0.3700(3) 0.3536(3) 0.56162(17) 0.0335(10) Uani 1 1 d . . .
C14 C 0.4588(3) 0.3221(4) 0.5729(2) 0.0449(12) Uani 1 1 d . . .
H14A H 0.4921 0.2934 0.5422 0.054 Uiso 1 1 calc R . .
C15 C 0.4983(4) 0.3325(4) 0.6285(2) 0.0614(15) Uani 1 1 d . . .
H15A H 0.5586 0.3116 0.6359 0.074 Uiso 1 1 calc R . .
C16 C 0.4484(4) 0.3740(4) 0.6735(2) 0.0621(16) Uani 1 1 d . . .
H16A H 0.4752 0.3814 0.7117 0.075 Uiso 1 1 calc R . .
C17 C 0.3632(4) 0.4037(4) 0.6637(2) 0.0549(14) Uani 1 1 d . . .
H17A H 0.3301 0.4310 0.6949 0.066 Uiso 1 1 calc R . .
C18 C 0.3232(3) 0.3947(3) 0.60804(19) 0.0422(11) Uani 1 1 d . . .
H18A H 0.2631 0.4168 0.6015 0.051 Uiso 1 1 calc R . .
C19 C 0.3147(3) 0.1007(3) 0.54685(17) 0.0298(9) Uani 1 1 d . . .
H19A H 0.3551 0.1123 0.5137 0.036 Uiso 1 1 calc R . .
H19B H 0.3273 0.1546 0.5753 0.036 Uiso 1 1 calc R . .
C20 C 0.4817(3) 0.0115(4) 0.5984(3) 0.0704(17) Uani 1 1 d . . .
H20A H 0.5113 0.0248 0.5613 0.106 Uiso 1 1 calc R . .
H20B H 0.5093 -0.0465 0.6173 0.106 Uiso 1 1 calc R . .
H20C H 0.4885 0.0687 0.6245 0.106 Uiso 1 1 calc R . .
C21 C 0.3047(4) -0.0389(4) 0.6554(2) 0.0539(13) Uani 1 1 d . . .
H21A H 0.2404 -0.0520 0.6486 0.081 Uiso 1 1 calc R . .
H21B H 0.3122 0.0183 0.6814 0.081 Uiso 1 1 calc R . .
H21C H 0.3333 -0.0967 0.6738 0.081 Uiso 1 1 calc R . .
C22 C 0.3493(4) -0.1266(3) 0.5381(2) 0.0536(13) Uani 1 1 d . . .
H22A H 0.2856 -0.1412 0.5297 0.080 Uiso 1 1 calc R . .
H22B H 0.3769 -0.1819 0.5596 0.080 Uiso 1 1 calc R . .
H22C H 0.3803 -0.1166 0.5011 0.080 Uiso 1 1 calc R . .
C23 C 0.1518(3) 0.2044(3) 0.59093(16) 0.0292(9) Uani 1 1 d . . .
H23A H 0.2071 0.2035 0.6162 0.035 Uiso 1 1 calc R . .
H23B H 0.1409 0.2742 0.5801 0.035 Uiso 1 1 calc R . .
C24 C 0.0923(3) 0.0731(4) 0.6947(2) 0.0518(13) Uani 1 1 d . . .
H24A H 0.1129 0.0134 0.6748 0.078 Uiso 1 1 calc R . .
H24B H 0.0408 0.0569 0.7189 0.078 Uiso 1 1 calc R . .
H24C H 0.1412 0.0996 0.7197 0.078 Uiso 1 1 calc R . .
C25 C -0.0425(3) 0.1134(3) 0.5987(2) 0.0429(12) Uani 1 1 d . . .
H25A H -0.0242 0.0545 0.5770 0.064 Uiso 1 1 calc R . .
H25B H -0.0676 0.1623 0.5710 0.064 Uiso 1 1 calc R . .
H25C H -0.0881 0.0952 0.6271 0.064 Uiso 1 1 calc R . .
C26 C 0.0196(3) 0.2798(4) 0.6797(2) 0.0519(13) Uani 1 1 d . . .
H26A H 0.0016 0.3313 0.6515 0.078 Uiso 1 1 calc R . .
H26B H 0.0691 0.3041 0.7051 0.078 Uiso 1 1 calc R . .
H26C H -0.0317 0.2625 0.7039 0.078 Uiso 1 1 calc R . .
C31 C 0.0083(3) 0.2536(3) 0.47482(17) 0.0311(9) Uani 1 1 d . . .
H31A H 0.0035 0.2647 0.5159 0.037 Uiso 1 1 calc R . .
C32 C -0.0503(3) 0.3023(3) 0.43707(18) 0.0344(10) Uani 1 1 d . . .
H32A H -0.0935 0.3463 0.4524 0.041 Uiso 1 1 calc R . .
C33 C -0.0467(3) 0.2877(3) 0.37726(18) 0.0324(10) Uani 1 1 d . A .
C34 C 0.0211(3) 0.2232(3) 0.35810(17) 0.0317(9) Uani 1 1 d . . .
H34A H 0.0275 0.2116 0.3172 0.038 Uiso 1 1 calc R . .
C35 C 0.0779(2) 0.1771(3) 0.39786(16) 0.0249(8) Uani 1 1 d . . .
C36 C 0.1516(2) 0.1099(3) 0.37909(16) 0.0235(8) Uani 1 1 d . . .
C37 C 0.1626(2) 0.0804(3) 0.32126(16) 0.0277(9) Uani 1 1 d . . .
H37A H 0.1227 0.1051 0.2914 0.033 Uiso 1 1 calc R . .
C38 C 0.2307(3) 0.0157(3) 0.30601(17) 0.0305(9) Uani 1 1 d . B .
C39 C 0.2857(3) -0.0179(3) 0.35196(17) 0.0327(10) Uani 1 1 d . . .
H39A H 0.3327 -0.0632 0.3443 0.039 Uiso 1 1 calc R . .
C40 C 0.2726(3) 0.0139(3) 0.40868(17) 0.0309(9) Uani 1 1 d . . .
H40A H 0.3116 -0.0102 0.4392 0.037 Uiso 1 1 calc R . .
C41 C -0.1114(3) 0.3414(3) 0.33525(19) 0.0390(11) Uani 1 1 d . . .
C42A C -0.1134(6) 0.3002(7) 0.2743(4) 0.080(2) Uiso 0.75 1 d P A 1
C43A C -0.2116(5) 0.3268(6) 0.3583(3) 0.063(2) Uiso 0.75 1 d P A 1
C44A C -0.0927(5) 0.4540(5) 0.3396(3) 0.0533(17) Uiso 0.75 1 d P A 1
C42B C -0.0669(13) 0.3464(14) 0.2688(8) 0.040(4) Uiso 0.25 1 d P A 2
C43B C -0.1763(16) 0.2604(18) 0.3085(11) 0.072(7) Uiso 0.25 1 d P A 2
C44B C -0.156(2) 0.427(2) 0.3568(13) 0.094(9) Uiso 0.25 1 d P A 2
C45 C 0.2459(3) -0.0175(4) 0.24334(19) 0.0441(12) Uani 1 1 d . . .
C46A C 0.1752(5) 0.0130(7) 0.1993(3) 0.0413(18) Uiso 0.65 1 d P B 1
C47A C 0.3370(6) 0.0300(7) 0.2248(4) 0.071(2) Uiso 0.70 1 d P B 1
C48A C 0.2376(8) -0.1405(9) 0.2449(5) 0.094(4) Uiso 0.70 1 d P B 1
C46B C 0.1529(13) -0.0376(16) 0.2104(9) 0.047(5) Uiso 0.25 1 d P B 2
C47B C 0.3376(11) -0.0299(13) 0.2291(7) 0.045(4) Uiso 0.30 1 d P B 2
C48B C 0.2738(15) -0.1209(16) 0.2374(9) 0.060(6) Uiso 0.30 1 d P B 2
C46C C 0.196(2) 0.063(3) 0.1984(13) 0.007(6) Uiso 0.10 1 d P B 3

loop_
_atom_site_aniso_label
_atom_site_aniso_U_11
_atom_site_aniso_U_22
_atom_site_aniso_U_33
_atom_site_aniso_U_23
_atom_site_aniso_U_13
_atom_site_aniso_U_12
Ru1 0.02118(16) 0.02655(17) 0.01820(15) 0.00160(14) 0.00112(11) -0.00325(15)
Si1 0.0252(6) 0.0285(6) 0.0224(5) 0.0031(5) -0.0007(4) -0.0058(5)
Si2 0.0320(7) 0.0377(7) 0.0353(7) 0.0048(5) -0.0045(5) 0.0045(6)
Si3 0.0359(7) 0.0371(7) 0.0252(6) 0.0053(5) 0.0099(5) 0.0028(5)
O1 0.054(2) 0.0312(18) 0.0471(19) 0.0079(14) 0.0034(15) -0.0176(16)
O2 0.0265(14) 0.0302(15) 0.0220(13) 0.0067(11) -0.0015(11) -0.0063(12)
N1 0.0326(19) 0.035(2) 0.0206(17) -0.0032(15) -0.0051(14) -0.0010(16)
N30 0.0185(16) 0.0297(19) 0.0229(17) 0.0007(14) 0.0026(13) -0.0052(14)
N40 0.0206(17) 0.0291(18) 0.0230(17) -0.0009(14) -0.0010(13) -0.0006(15)
C1 0.031(2) 0.031(2) 0.0186(19) 0.0000(16) 0.0053(16) -0.0002(18)
C2 0.037(3) 0.040(3) 0.039(3) -0.001(2) 0.001(2) 0.000(2)
C3 0.046(3) 0.057(3) 0.045(3) 0.002(2) -0.002(2) 0.018(3)
C4 0.063(4) 0.039(3) 0.052(3) 0.004(2) 0.012(3) 0.021(3)
C5 0.065(4) 0.030(3) 0.064(3) -0.001(2) 0.011(3) 0.001(3)
C6 0.045(3) 0.033(3) 0.052(3) 0.001(2) 0.004(2) -0.006(2)
C7 0.024(2) 0.032(2) 0.031(2) 0.0071(18) -0.0023(17) -0.0006(18)
C8 0.031(2) 0.042(3) 0.031(2) 0.0014(19) 0.0036(18) -0.006(2)
C9 0.049(3) 0.046(3) 0.033(2) 0.000(2) 0.011(2) 0.002(2)
C10 0.038(3) 0.046(3) 0.039(3) 0.014(2) 0.013(2) 0.006(2)
C11 0.028(2) 0.048(3) 0.053(3) 0.012(2) 0.010(2) -0.005(2)
C12 0.028(2) 0.044(3) 0.043(3) 0.002(2) 0.0034(18) -0.007(2)
C13 0.037(2) 0.032(3) 0.031(2) 0.0062(18) -0.0065(18) -0.014(2)
C14 0.040(3) 0.053(3) 0.041(3) 0.007(2) -0.010(2) -0.001(2)
C15 0.048(3) 0.081(4) 0.054(3) 0.020(3) -0.027(3) -0.021(3)
C16 0.087(4) 0.070(4) 0.029(3) 0.008(3) -0.020(3) -0.033(4)
C17 0.073(4) 0.061(3) 0.030(3) -0.001(2) -0.004(2) -0.025(3)
C18 0.051(3) 0.045(3) 0.031(2) 0.001(2) -0.001(2) -0.014(2)
C19 0.027(2) 0.037(2) 0.025(2) -0.0025(17) -0.0044(16) -0.0009(18)
C20 0.044(3) 0.068(4) 0.098(5) 0.024(3) -0.020(3) 0.010(3)
C21 0.067(3) 0.061(3) 0.034(3) 0.007(2) -0.003(2) 0.007(3)
C22 0.070(3) 0.041(3) 0.050(3) -0.006(2) -0.006(2) 0.012(3)
C23 0.029(2) 0.036(2) 0.023(2) -0.0022(17) 0.0023(16) -0.0024(19)
C24 0.064(3) 0.054(3) 0.038(3) 0.013(2) 0.014(2) 0.011(3)
C25 0.034(2) 0.048(3) 0.048(3) 0.005(2) 0.012(2) -0.005(2)
C26 0.059(3) 0.061(3) 0.037(3) 0.000(2) 0.017(2) 0.007(3)
C31 0.028(2) 0.038(2) 0.027(2) 0.0005(18) 0.0071(17) 0.0038(19)
C32 0.027(2) 0.039(3) 0.037(2) -0.0007(19) 0.0044(18) 0.005(2)
C33 0.026(2) 0.034(2) 0.037(2) 0.0006(19) -0.0032(18) 0.0006(19)
C34 0.029(2) 0.041(3) 0.025(2) -0.0006(18) -0.0017(17) -0.001(2)
C35 0.022(2) 0.027(2) 0.026(2) 0.0022(16) 0.0018(16) -0.0035(17)
C36 0.0207(19) 0.028(2) 0.0216(19) 0.0008(16) -0.0001(15) -0.0079(16)
C37 0.021(2) 0.042(2) 0.020(2) 0.0036(17) -0.0015(15) -0.0024(18)
C38 0.028(2) 0.040(3) 0.023(2) -0.0051(18) 0.0035(17) -0.0053(19)
C39 0.024(2) 0.044(3) 0.030(2) -0.0066(19) 0.0035(17) 0.0051(19)
C40 0.026(2) 0.041(3) 0.025(2) -0.0019(18) -0.0005(17) 0.0043(19)
C41 0.036(3) 0.042(3) 0.038(3) 0.002(2) -0.008(2) 0.009(2)
C45 0.032(3) 0.070(4) 0.031(2) -0.012(2) 0.0008(19) -0.002(2)

loop_
_atom_type_symbol
_atom_type_description
_atom_type_scat_dispersion_real
_atom_type_scat_dispersion_imag
_atom_type_scat_source
C C 0.0033 0.0016 'International Tables Vol C Tables 4.2.6.8 and 6.1.1.4'
H H 0.0000 0.0000 'International Tables Vol C Tables 4.2.6.8 and 6.1.1.4'
N N 0.0061 0.0033 'International Tables Vol C Tables 4.2.6.8 and 6.1.1.4'
O O 0.0106 0.0060 'International Tables Vol C Tables 4.2.6.8 and 6.1.1.4'
Si Si 0.0817 0.0704 'International Tables Vol C Tables 4.2.6.8 and 6.1.1.4'
Ru Ru -1.2594 0.8363 'International Tables Vol C Tables 4.2.6.8 and 6.1.1.4'

loop_
_geom_angle_atom_site_label_1
_geom_angle_atom_site_label_2
_geom_angle_atom_site_label_3
_geom_angle
N1 Ru1 O2 177.87(13)
N1 Ru1 C23 93.33(15)
O2 Ru1 C23 88.57(13)
N1 Ru1 C19 93.74(15)
O2 Ru1 C19 85.28(13)
C23 Ru1 C19 90.14(15)
N1 Ru1 N40 94.19(13)
O2 Ru1 N40 84.05(11)
C23 Ru1 N40 169.63(14)
C19 Ru1 N40 96.48(13)
N1 Ru1 N30 102.82(13)
O2 Ru1 N30 77.87(10)
C23 Ru1 N30 97.32(13)
C19 Ru1 N30 161.34(13)
N40 Ru1 N30 74.03(11)
O2 Si1 C7 111.07(16)
O2 Si1 C1 107.97(16)
C7 Si1 C1 106.61(17)
O2 Si1 C13 115.39(16)
C7 Si1 C13 108.49(18)
C1 Si1 C13 106.89(18)
C22 Si2 C19 114.7(2)
C22 Si2 C21 107.5(2)
C19 Si2 C21 113.2(2)
C22 Si2 C20 107.7(3)
C19 Si2 C20 105.3(2)
C21 Si2 C20 108.1(2)
C23 Si3 C24 112.7(2)
C23 Si3 C25 114.99(18)
C24 Si3 C25 105.5(2)
C23 Si3 C26 108.0(2)
C24 Si3 C26 107.2(2)
C25 Si3 C26 108.1(2)
Si1 O2 Ru1 150.51(15)
O1 N1 Ru1 177.6(3)
C31 N30 C35 117.2(3)
C31 N30 Ru1 125.1(2)
C35 N30 Ru1 116.7(2)
C40 N40 C36 118.0(3)
C40 N40 Ru1 124.4(2)
C36 N40 Ru1 117.6(2)
C2 C1 C6 117.0(4)
C2 C1 Si1 120.8(3)
C6 C1 Si1 122.1(3)
C1 C2 C3 121.1(4)
C4 C3 C2 120.2(5)
C5 C4 C3 119.6(5)
C4 C5 C6 121.1(5)
C5 C6 C1 121.0(4)
C8 C7 C12 116.6(4)
C8 C7 Si1 120.6(3)
C12 C7 Si1 122.8(3)
C9 C8 C7 121.9(4)
C10 C9 C8 120.2(4)
C11 C10 C9 119.1(4)
C10 C11 C12 120.7(4)
C11 C12 C7 121.5(4)
C18 C13 C14 117.9(4)
C18 C13 Si1 119.3(3)
C14 C13 Si1 122.7(3)
C15 C14 C13 120.5(5)
C14 C15 C16 119.3(5)
C17 C16 C15 120.9(5)
C16 C17 C18 120.4(5)
C17 C18 C13 120.9(5)
Si2 C19 Ru1 129.1(2)
Si3 C23 Ru1 123.6(2)
N30 C31 C32 123.2(4)
C31 C32 C33 120.6(4)
C32 C33 C34 116.1(4)
C32 C33 C41 120.8(4)
C34 C33 C41 123.1(4)
C35 C34 C33 120.7(4)
N30 C35 C34 122.3(4)
N30 C35 C36 115.6(3)
C34 C35 C36 122.1(3)
N40 C36 C37 121.0(3)
N40 C36 C35 115.5(3)
C37 C36 C35 123.4(3)
C36 C37 C38 121.5(3)
C39 C38 C37 116.0(3)
C39 C38 C45 120.7(4)
C37 C38 C45 123.3(4)
C40 C39 C38 120.6(4)
N40 C40 C39 123.0(4)
C44B C41 C42A 128.5(12)
C44B C41 C33 117.7(12)
C42A C41 C33 113.7(5)
C42A C41 C44A 115.1(5)
C33 C41 C44A 108.7(4)
C44B C41 C43B 114.1(15)
C33 C41 C43B 106.3(9)
C44A C41 C43B 144.7(10)
C44B C41 C43A 62.5(13)
C42A C41 C43A 105.1(5)
C33 C41 C43A 108.3(4)
C44A C41 C43A 105.4(5)
C43B C41 C43A 58.3(9)
C44B C41 C42B 118.6(14)
C33 C41 C42B 109.3(7)
C44A C41 C42B 86.7(7)
C43B C41 C42B 86.1(11)
C43A C41 C42B 134.0(8)
C47B C45 C48B 65.9(11)
C47B C45 C46A 123.0(8)
C48B C45 C46A 113.5(9)
C47B C45 C38 114.7(7)
C48B C45 C38 114.7(9)
C46A C45 C38 115.3(4)
C48B C45 C47A 96.8(10)
C46A C45 C47A 107.7(6)
C38 C45 C47A 106.4(4)
C47B C45 C46B 134.9(10)
C48B C45 C46B 92.2(12)
C38 C45 C46B 110.2(7)
C47A C45 C46B 134.1(9)
C47B C45 C46C 110.6(13)
C48B C45 C46C 134.1(14)
C38 C45 C46C 108.0(11)
C47A C45 C46C 86.4(12)
C46B C45 C46C 56.7(13)
C47B C45 C48A 87.7(9)
C46A C45 C48A 103.8(6)
C38 C45 C48A 105.3(5)
C47A C45 C48A 118.7(6)
C46B C45 C48A 76.9(9)
C46C C45 C48A 129.7(13)

loop_
_geom_bond_atom_site_label_1
_geom_bond_atom_site_label_2
_geom_bond_distance
Ru1 N1 1.715(3)
Ru1 O2 1.994(2)
Ru1 C23 2.113(4)
Ru1 C19 2.116(4)
Ru1 N40 2.200(3)
Ru1 N30 2.224(3)
Si1 O2 1.593(3)
Si1 C7 1.877(4)
Si1 C1 1.882(4)
Si1 C13 1.885(4)
Si2 C22 1.857(5)
Si2 C19 1.861(4)
Si2 C21 1.873(5)
Si2 C20 1.882(5)
Si3 C23 1.863(4)
Si3 C24 1.865(5)
Si3 C25 1.872(5)
Si3 C26 1.884(5)
O1 N1 1.181(4)
N30 C31 1.348(5)
N30 C35 1.349(4)
N40 C40 1.338(5)
N40 C36 1.353(5)
C1 C2 1.388(6)
C1 C6 1.395(6)
C2 C3 1.394(6)
C3 C4 1.366(7)
C4 C5 1.356(7)
C5 C6 1.379(6)
C7 C8 1.394(6)
C7 C12 1.400(5)
C8 C9 1.385(5)
C9 C10 1.380(6)
C10 C11 1.377(6)
C11 C12 1.380(6)
C13 C18 1.395(6)
C13 C14 1.406(6)
C14 C15 1.388(6)
C15 C16 1.399(8)
C16 C17 1.342(7)
C17 C18 1.390(6)
C31 C32 1.374(6)
C32 C33 1.377(5)
C33 C34 1.412(5)
C33 C41 1.522(6)
C34 C35 1.371(5)
C35 C36 1.496(5)
C36 C37 1.388(5)
C37 C38 1.391(5)
C38 C39 1.386(5)
C38 C45 1.517(5)
C39 C40 1.378(5)
C41 C44B 1.43(3)
C41 C42A 1.493(9)
C41 C44A 1.554(8)
C41 C43B 1.57(2)
C41 C43A 1.604(8)
C41 C42B 1.668(18)
C45 C47B 1.419(17)
C45 C48B 1.47(2)
C45 C46A 1.491(8)
C45 C47A 1.567(10)
C45 C46B 1.58(2)
C45 C46C 1.66(3)
C45 C48A 1.671(13)
C47B C48B 1.57(3)
